data_1550871
loop_
_publ_author_name
'Gwak, Jinseong'
'Ahn, Seihwan'
'Baik, Mu-Hyun'
'Lee, Yunho'

_publ_section_title
;
 One metal is enough: A nickel complex reduces nitrate anions to nitrogen
 gas
;
_journal_name_full 'Chemical Science'
_journal_paper_doi 10.1039/C9SC00717B
_journal_year 2019
_chemical_formula_moiety 'C26 H40 N2 Ni O P2'
_chemical_formula_sum 'C26 H40 N2 Ni O P2'
_chemical_formula_weight 517.25
_chemical_name_systematic
; 
 ? 
;
_space_group_IT_number 9
_symmetry_cell_setting monoclinic
_symmetry_space_group_name_Hall 'C -2yc'
_symmetry_space_group_name_H-M 'C 1 c 1'
_atom_sites_solution_hydrogens geom
_atom_sites_solution_primary direct
_atom_sites_solution_secondary difmap
_audit_creation_method SHELXL-97
_audit_update_record
;
2018-09-13 deposited with the CCDC.    2019-04-08 downloaded from the CCDC.
;
_cell_angle_alpha 90.00
_cell_angle_beta 93.841(3)
_cell_angle_gamma 90.00
_cell_formula_units_Z 8
_cell_length_a 13.2521(9)
_cell_length_b 13.1173(8)
_cell_length_c 31.732(2)
_cell_measurement_reflns_used 65752
_cell_measurement_temperature 120(2)
_cell_measurement_theta_max 24.51
_cell_measurement_theta_min 3.08
_cell_volume 5503.6(6)
_computing_cell_refinement 'Bruker SMART'
_computing_data_collection 'Bruker SMART'
_computing_data_reduction 'Bruker SAINT'
_computing_molecular_graphics 'Bruker SHELXTL'
_computing_publication_material 'Bruker SHELXTL'
_computing_structure_refinement 'SHELXL-97 (Sheldrick, 2008)'
_computing_structure_solution 'SHELXS-97 (Sheldrick, 2008)'
_diffrn_ambient_temperature 120(2)
_diffrn_measured_fraction_theta_full 0.992
_diffrn_measured_fraction_theta_max 0.992
_diffrn_measurement_device_type 'Photon 100 CMOS detector'
_diffrn_measurement_method 'phi and omega scans'
_diffrn_radiation_monochromator graphite
_diffrn_radiation_source 'fine-focus sealed tube'
_diffrn_radiation_type MoK\a
_diffrn_radiation_wavelength 0.71073
_diffrn_reflns_av_R_equivalents 0.0534
_diffrn_reflns_av_sigmaI/netI 0.0333
_diffrn_reflns_limit_h_max 15
_diffrn_reflns_limit_h_min -15
_diffrn_reflns_limit_k_max 15
_diffrn_reflns_limit_k_min -15
_diffrn_reflns_limit_l_max 36
_diffrn_reflns_limit_l_min -36
_diffrn_reflns_number 65752
_diffrn_reflns_theta_full 24.51
_diffrn_reflns_theta_max 24.51
_diffrn_reflns_theta_min 3.08
_exptl_absorpt_coefficient_mu 0.841
_exptl_absorpt_correction_T_max 0.9358
_exptl_absorpt_correction_T_min 0.9206
_exptl_absorpt_correction_type multi-scan
_exptl_absorpt_process_details SADABS
_exptl_crystal_colour yellow
_exptl_crystal_density_diffrn 1.248
_exptl_crystal_density_meas ?
_exptl_crystal_density_method 'not measured'
_exptl_crystal_description Platy
_exptl_crystal_F_000 2208
_exptl_crystal_size_max 0.10
_exptl_crystal_size_mid 0.08
_exptl_crystal_size_min 0.08
_refine_diff_density_max 0.794
_refine_diff_density_min -0.294
_refine_diff_density_rms 0.054
_refine_ls_abs_structure_details 'Flack H D (1983), Acta Cryst. A39, 876-881'
_refine_ls_abs_structure_Flack 0.968(13)
_refine_ls_extinction_method none
_refine_ls_goodness_of_fit_ref 1.023
_refine_ls_hydrogen_treatment constr
_refine_ls_matrix_type full
_refine_ls_number_parameters 577
_refine_ls_number_reflns 9062
_refine_ls_number_restraints 2
_refine_ls_restrained_S_all 1.022
_refine_ls_R_factor_all 0.0511
_refine_ls_R_factor_gt 0.0484
_refine_ls_shift/su_max 0.000
_refine_ls_shift/su_mean 0.000
_refine_ls_structure_factor_coef Fsqd
_refine_ls_weighting_details 'calc w=1/[\s^2^(Fo^2^)+(0.0531P)^2^+35.7448P] where P=(Fo^2^+2Fc^2^)/3'
_refine_ls_weighting_scheme calc
_refine_ls_wR_factor_gt 0.1160
_refine_ls_wR_factor_ref 0.1178
_reflns_number_gt 8655
_reflns_number_total 9062
_reflns_threshold_expression >2sigma(I)
_cod_data_source_file c9sc00717b2.cif
_cod_data_source_block n0209a-2
_cod_depositor_comments
;
The following automatic conversions were performed:

'_symmetry_cell_setting' value 'Monoclinic' changed to 'monoclinic'
according to
/home/data/users/saulius/crontab/automatic-downloads/rss-feeds/RSC/lib/dictionaries/cif_core.dic
dictionary named 'cif_core.dic' version 2.4.2 from 2011-04-26.

'_exptl_crystal_density_meas' value 'not measured' was changed to '?'
- the value is perceived as not measured.

Automatic conversion script
Id: cif_fix_values 4973 2017-02-22 13:04:09Z antanas 
;
_cod_original_cell_volume 5503.7(6)
_cod_original_sg_symbol_H-M Cc
_cod_database_code 1550871

loop_
_symmetry_equiv_pos_as_xyz
'x, y, z'
'x, -y, z+1/2'
'x+1/2, y+1/2, z'
'x+1/2, -y+1/2, z+1/2'

loop_
_atom_site_label
_atom_site_type_symbol
_atom_site_fract_x
_atom_site_fract_y
_atom_site_fract_z
_atom_site_U_iso_or_equiv
_atom_site_adp_type
_atom_site_occupancy
_atom_site_symmetry_multiplicity
_atom_site_calc_flag
_atom_site_refinement_flags
Ni1 Ni 0.09706(4) 0.10466(4) 0.042934(19) 0.01561(15) Uani 1 1 d .
Ni2 Ni 0.73031(4) 0.71411(5) 0.25620(2) 0.01768(15) Uani 1 1 d .
P1 P -0.02945(9) 0.09680(9) -0.00662(4) 0.0174(3) Uani 1 1 d .
P2 P 0.26446(9) 0.08077(9) 0.05385(4) 0.0162(3) Uani 1 1 d .
P3 P 0.75337(9) 0.88210(9) 0.24659(4) 0.0164(3) Uani 1 1 d .
P4 P 0.74830(9) 0.59126(9) 0.30416(4) 0.0156(3) Uani 1 1 d .
O1 O 0.0660(4) 0.2991(3) 0.07109(15) 0.0438(11) Uani 1 1 d .
O2 O 0.5305(3) 0.6795(4) 0.23202(16) 0.0446(12) Uani 1 1 d .
N1 N 0.0970(3) -0.0472(3) 0.03797(13) 0.0166(8) Uani 1 1 d .
N2 N 0.0681(3) 0.2096(3) 0.07078(13) 0.0231(10) Uani 1 1 d .
N3 N 0.8813(3) 0.7129(3) 0.25891(12) 0.0166(9) Uani 1 1 d .
N4 N 0.6189(3) 0.6822(3) 0.22994(14) 0.0271(10) Uani 1 1 d .
C1 C -0.0261(4) -0.0365(4) -0.02067(15) 0.0162(10) Uani 1 1 d .
C2 C 0.0447(4) -0.0947(4) 0.00470(15) 0.0160(10) Uani 1 1 d .
C3 C 0.0585(4) -0.1969(4) -0.00823(15) 0.0186(11) Uani 1 1 d .
H3A H 0.1086 -0.2376 0.0065 0.022 Uiso 1 1 calc R
C4 C 0.0009(4) -0.2385(4) -0.04173(16) 0.0207(10) Uani 1 1 d .
H4B H 0.0122 -0.3075 -0.0492 0.025 Uiso 1 1 calc R
C5 C -0.0730(4) -0.1832(4) -0.06493(15) 0.0201(10) Uani 1 1 d .
C6 C -0.0829(4) -0.0812(4) -0.05441(15) 0.0206(11) Uani 1 1 d .
H6A H -0.1300 -0.0403 -0.0707 0.025 Uiso 1 1 calc R
C7 C -0.1365(5) -0.2324(5) -0.10082(18) 0.0342(14) Uani 1 1 d .
H7A H -0.1843 -0.1823 -0.1135 0.051 Uiso 1 1 calc R
H7B H -0.1740 -0.2900 -0.0899 0.051 Uiso 1 1 calc R
H7C H -0.0924 -0.2568 -0.1223 0.051 Uiso 1 1 calc R
C8 C 0.1693(4) -0.0997(4) 0.06386(15) 0.0165(10) Uani 1 1 d .
C9 C 0.2606(4) -0.0474(4) 0.07607(15) 0.0161(10) Uani 1 1 d .
C10 C 0.3321(4) -0.0919(4) 0.10428(16) 0.0190(10) Uani 1 1 d .
H10A H 0.3929 -0.0561 0.1119 0.023 Uiso 1 1 calc R
C11 C 0.3170(4) -0.1874(4) 0.12157(15) 0.0207(11) Uani 1 1 d .
C12 C 0.2279(4) -0.2378(4) 0.10961(16) 0.0204(10) Uani 1 1 d .
H12A H 0.2163 -0.3034 0.1211 0.025 Uiso 1 1 calc R
C13 C 0.1553(4) -0.1958(4) 0.08157(15) 0.0191(10) Uani 1 1 d .
H13A H 0.0951 -0.2327 0.0742 0.023 Uiso 1 1 calc R
C14 C 0.3944(4) -0.2334(4) 0.15340(18) 0.0294(12) Uani 1 1 d .
H14A H 0.3706 -0.3003 0.1623 0.044 Uiso 1 1 calc R
H14B H 0.4035 -0.1884 0.1780 0.044 Uiso 1 1 calc R
H14C H 0.4590 -0.2413 0.1404 0.044 Uiso 1 1 calc R
C15 C -0.0333(4) 0.1710(4) -0.05610(16) 0.0278(12) Uani 1 1 d .
H15A H -0.0931 0.1487 -0.0747 0.033 Uiso 1 1 calc R
C16 C 0.0617(5) 0.1541(5) -0.07910(19) 0.0407(15) Uani 1 1 d .
H16A H 0.0579 0.1939 -0.1053 0.061 Uiso 1 1 calc R
H16B H 0.0680 0.0815 -0.0858 0.061 Uiso 1 1 calc R
H16C H 0.1208 0.1758 -0.0611 0.061 Uiso 1 1 calc R
C17 C -0.0455(6) 0.2839(4) -0.0453(2) 0.0411(16) Uani 1 1 d .
H17A H -0.0478 0.3243 -0.0713 0.062 Uiso 1 1 calc R
H17B H 0.0120 0.3060 -0.0265 0.062 Uiso 1 1 calc R
H17C H -0.1084 0.2936 -0.0313 0.062 Uiso 1 1 calc R
C18 C -0.1537(4) 0.1178(4) 0.01550(17) 0.0251(12) Uani 1 1 d .
H18A H -0.1564 0.1903 0.0251 0.030 Uiso 1 1 calc R
C19 C -0.2439(5) 0.0994(5) -0.0157(2) 0.0437(17) Uani 1 1 d .
H19A H -0.3066 0.1125 -0.0019 0.066 Uiso 1 1 calc R
H19B H -0.2433 0.0285 -0.0254 0.066 Uiso 1 1 calc R
H19C H -0.2401 0.1453 -0.0399 0.066 Uiso 1 1 calc R
C20 C -0.1609(4) 0.0493(5) 0.0543(2) 0.0351(14) Uani 1 1 d .
H20A H -0.2263 0.0600 0.0664 0.053 Uiso 1 1 calc R
H20B H -0.1062 0.0663 0.0755 0.053 Uiso 1 1 calc R
H20C H -0.1549 -0.0223 0.0460 0.053 Uiso 1 1 calc R
C21 C 0.3420(4) 0.1582(4) 0.09245(16) 0.0229(11) Uani 1 1 d .
H21A H 0.4110 0.1273 0.0963 0.027 Uiso 1 1 calc R
C22 C 0.2948(4) 0.1592(4) 0.13527(17) 0.0280(12) Uani 1 1 d .
H22A H 0.3367 0.2004 0.1554 0.042 Uiso 1 1 calc R
H22B H 0.2907 0.0893 0.1459 0.042 Uiso 1 1 calc R
H22C H 0.2267 0.1885 0.1319 0.042 Uiso 1 1 calc R
C23 C 0.3518(4) 0.2665(4) 0.0752(2) 0.0343(13) Uani 1 1 d .
H23A H 0.3928 0.3078 0.0957 0.052 Uiso 1 1 calc R
H23B H 0.2844 0.2969 0.0706 0.052 Uiso 1 1 calc R
H23C H 0.3845 0.2642 0.0485 0.052 Uiso 1 1 calc R
C24 C 0.3421(4) 0.0685(4) 0.00781(17) 0.0259(12) Uani 1 1 d .
H24A H 0.3476 0.1378 -0.0049 0.031 Uiso 1 1 calc R
C25 C 0.2874(5) 0.0005(5) -0.02525(17) 0.0333(13) Uani 1 1 d .
H25A H 0.3281 -0.0056 -0.0498 0.050 Uiso 1 1 calc R
H25B H 0.2216 0.0305 -0.0340 0.050 Uiso 1 1 calc R
H25C H 0.2774 -0.0673 -0.0132 0.050 Uiso 1 1 calc R
C26 C 0.4491(4) 0.0307(5) 0.01900(19) 0.0320(13) Uani 1 1 d .
H26A H 0.4858 0.0260 -0.0067 0.048 Uiso 1 1 calc R
H26B H 0.4464 -0.0368 0.0322 0.048 Uiso 1 1 calc R
H26C H 0.4840 0.0784 0.0388 0.048 Uiso 1 1 calc R
C27 C 0.9271(4) 0.7829(4) 0.23357(15) 0.0179(10) Uani 1 1 d .
C28 C 0.8750(3) 0.8748(4) 0.22336(14) 0.0165(10) Uani 1 1 d .
C29 C 0.9151(4) 0.9463(4) 0.19677(15) 0.0183(10) Uani 1 1 d .
H29A H 0.8791 1.0077 0.1906 0.022 Uiso 1 1 calc R
C30 C 1.0068(4) 0.9297(4) 0.17907(15) 0.0203(10) Uani 1 1 d .
C31 C 1.0558(4) 0.8383(4) 0.18841(16) 0.0213(11) Uani 1 1 d .
H31A H 1.1177 0.8246 0.1760 0.026 Uiso 1 1 calc R
C32 C 1.0183(4) 0.7666(4) 0.21491(16) 0.0205(10) Uani 1 1 d .
H32A H 1.0548 0.7053 0.2206 0.025 Uiso 1 1 calc R
C33 C 1.0499(4) 1.0065(4) 0.14979(17) 0.0285(12) Uani 1 1 d .
H33A H 1.0049 1.0657 0.1469 0.043 Uiso 1 1 calc R
H33B H 1.0559 0.9753 0.1220 0.043 Uiso 1 1 calc R
H33C H 1.1168 1.0282 0.1614 0.043 Uiso 1 1 calc R
C34 C 0.9343(4) 0.6664(4) 0.29218(15) 0.0156(10) Uani 1 1 d .
C35 C 0.8830(4) 0.5972(4) 0.31780(15) 0.0167(10) Uani 1 1 d .
C36 C 0.9334(4) 0.5451(4) 0.35087(15) 0.0195(10) Uani 1 1 d .
H36A H 0.8967 0.4985 0.3669 0.023 Uiso 1 1 calc R
C37 C 1.0358(4) 0.5588(4) 0.36128(16) 0.0197(10) Uani 1 1 d .
C38 C 1.0848(4) 0.6326(4) 0.33835(15) 0.0202(11) Uani 1 1 d .
H38A H 1.1537 0.6476 0.3460 0.024 Uiso 1 1 calc R
C39 C 1.0368(4) 0.6844(4) 0.30505(15) 0.0177(10) Uani 1 1 d .
H39A H 1.0736 0.7335 0.2903 0.021 Uiso 1 1 calc R
C40 C 1.0918(4) 0.5003(5) 0.39690(19) 0.0342(14) Uani 1 1 d .
H40A H 1.0453 0.4526 0.4094 0.051 Uiso 1 1 calc R
H40B H 1.1185 0.5483 0.4186 0.051 Uiso 1 1 calc R
H40C H 1.1479 0.4623 0.3858 0.051 Uiso 1 1 calc R
C41 C 0.6693(4) 0.9562(4) 0.20926(16) 0.0210(11) Uani 1 1 d .
H41A H 0.6990 1.0257 0.2061 0.025 Uiso 1 1 calc R
C42 C 0.5653(4) 0.9674(4) 0.22753(19) 0.0314(13) Uani 1 1 d .
H42A H 0.5204 1.0069 0.2080 0.047 Uiso 1 1 calc R
H42B H 0.5731 1.0026 0.2548 0.047 Uiso 1 1 calc R
H42C H 0.5362 0.8997 0.2315 0.047 Uiso 1 1 calc R
C43 C 0.6601(4) 0.9052(4) 0.16601(17) 0.0304(13) Uani 1 1 d .
H43A H 0.6158 0.9460 0.1466 0.046 Uiso 1 1 calc R
H43B H 0.6313 0.8368 0.1686 0.046 Uiso 1 1 calc R
H43C H 0.7272 0.8999 0.1549 0.046 Uiso 1 1 calc R
C44 C 0.7744(4) 0.9652(4) 0.29342(16) 0.0246(12) Uani 1 1 d .
H44A H 0.7080 0.9730 0.3063 0.029 Uiso 1 1 calc R
C45 C 0.8116(5) 1.0722(4) 0.28295(18) 0.0309(13) Uani 1 1 d .
H45A H 0.8216 1.1121 0.3090 0.046 Uiso 1 1 calc R
H45B H 0.7613 1.1059 0.2637 0.046 Uiso 1 1 calc R
H45C H 0.8758 1.0670 0.2695 0.046 Uiso 1 1 calc R
C46 C 0.8465(5) 0.9126(5) 0.32584(18) 0.0337(14) Uani 1 1 d .
H46A H 0.8580 0.9565 0.3507 0.051 Uiso 1 1 calc R
H46B H 0.9110 0.8995 0.3134 0.051 Uiso 1 1 calc R
H46C H 0.8169 0.8478 0.3343 0.051 Uiso 1 1 calc R
C47 C 0.7241(4) 0.4646(4) 0.27967(17) 0.0239(11) Uani 1 1 d .
H47A H 0.6505 0.4609 0.2706 0.029 Uiso 1 1 calc R
C48 C 0.7486(5) 0.3747(5) 0.3094(2) 0.0400(15) Uani 1 1 d .
H48A H 0.7342 0.3106 0.2944 0.060 Uiso 1 1 calc R
H48B H 0.7071 0.3791 0.3338 0.060 Uiso 1 1 calc R
H48C H 0.8203 0.3768 0.3192 0.060 Uiso 1 1 calc R
C49 C 0.7827(4) 0.4565(5) 0.24022(19) 0.0345(14) Uani 1 1 d .
H49A H 0.7702 0.3897 0.2270 0.052 Uiso 1 1 calc R
H49B H 0.8551 0.4643 0.2479 0.052 Uiso 1 1 calc R
H49C H 0.7604 0.5103 0.2203 0.052 Uiso 1 1 calc R
C50 C 0.6846(4) 0.5897(4) 0.35413(16) 0.0248(12) Uani 1 1 d .
H50A H 0.7100 0.5303 0.3715 0.030 Uiso 1 1 calc R
C51 C 0.5707(4) 0.5771(6) 0.3437(2) 0.0410(16) Uani 1 1 d .
H51A H 0.5357 0.5757 0.3699 0.062 Uiso 1 1 calc R
H51B H 0.5580 0.5131 0.3282 0.062 Uiso 1 1 calc R
H51C H 0.5455 0.6344 0.3262 0.062 Uiso 1 1 calc R
C52 C 0.7067(5) 0.6878(5) 0.37902(19) 0.0382(15) Uani 1 1 d .
H52A H 0.6725 0.6856 0.4054 0.057 Uiso 1 1 calc R
H52B H 0.6820 0.7464 0.3622 0.057 Uiso 1 1 calc R
H52C H 0.7798 0.6944 0.3854 0.057 Uiso 1 1 calc R

loop_
_atom_site_aniso_label
_atom_site_aniso_U_11
_atom_site_aniso_U_22
_atom_site_aniso_U_33
_atom_site_aniso_U_23
_atom_site_aniso_U_13
_atom_site_aniso_U_12
Ni1 0.0183(3) 0.0119(3) 0.0163(3) -0.0008(2) -0.0007(2) 0.0021(3)
Ni2 0.0122(3) 0.0195(3) 0.0212(3) 0.0050(3) -0.0005(2) -0.0012(3)
P1 0.0225(7) 0.0130(6) 0.0160(6) -0.0006(5) -0.0031(5) 0.0044(5)
P2 0.0157(6) 0.0146(6) 0.0185(6) -0.0008(5) 0.0028(5) 0.0006(5)
P3 0.0137(6) 0.0170(6) 0.0185(6) -0.0016(5) 0.0012(5) -0.0015(5)
P4 0.0121(6) 0.0182(6) 0.0164(6) 0.0029(5) 0.0007(5) -0.0021(5)
O1 0.054(3) 0.019(2) 0.058(3) -0.010(2) -0.005(2) 0.0063(19)
O2 0.015(2) 0.051(3) 0.067(3) 0.021(2) -0.0046(19) -0.0024(19)
N1 0.021(2) 0.0113(18) 0.017(2) -0.0003(16) -0.0035(16) 0.0023(17)
N2 0.025(2) 0.023(3) 0.021(2) -0.0066(19) -0.0026(18) 0.0053(18)
N3 0.0116(19) 0.019(2) 0.019(2) 0.0065(17) 0.0009(16) -0.0018(16)
N4 0.029(3) 0.022(2) 0.029(2) 0.0093(19) -0.007(2) -0.003(2)
C1 0.016(2) 0.016(2) 0.017(2) -0.0002(19) 0.0018(19) 0.0015(19)
C2 0.015(2) 0.017(2) 0.016(2) 0.0001(19) 0.0024(19) 0.000(2)
C3 0.022(3) 0.015(2) 0.019(3) 0.000(2) 0.003(2) 0.003(2)
C4 0.029(3) 0.014(2) 0.019(2) -0.002(2) 0.008(2) -0.002(2)
C5 0.024(3) 0.018(2) 0.018(2) -0.003(2) 0.000(2) -0.004(2)
C6 0.022(3) 0.022(3) 0.017(2) 0.001(2) -0.003(2) 0.001(2)
C7 0.044(3) 0.030(3) 0.027(3) -0.006(2) -0.011(3) -0.004(3)
C8 0.017(2) 0.018(2) 0.014(2) -0.0015(19) 0.0000(19) 0.0027(19)
C9 0.017(2) 0.016(2) 0.015(2) 0.0021(19) 0.0036(19) 0.0013(19)
C10 0.018(2) 0.018(2) 0.021(3) -0.002(2) 0.001(2) 0.001(2)
C11 0.021(3) 0.024(3) 0.017(2) 0.001(2) 0.001(2) 0.009(2)
C12 0.028(3) 0.014(2) 0.020(2) 0.0018(19) 0.003(2) 0.005(2)
C13 0.022(3) 0.017(2) 0.018(2) -0.002(2) 0.000(2) 0.000(2)
C14 0.028(3) 0.030(3) 0.029(3) 0.009(2) -0.007(2) 0.007(2)
C15 0.040(3) 0.020(3) 0.022(3) 0.002(2) -0.008(2) 0.003(2)
C16 0.061(4) 0.034(3) 0.028(3) 0.010(3) 0.011(3) 0.006(3)
C17 0.067(5) 0.019(3) 0.036(3) 0.008(2) -0.001(3) 0.010(3)
C18 0.023(3) 0.021(3) 0.030(3) -0.008(2) 0.001(2) 0.007(2)
C19 0.026(3) 0.048(4) 0.056(4) -0.015(3) -0.009(3) 0.014(3)
C20 0.028(3) 0.035(3) 0.044(4) 0.000(3) 0.013(3) 0.002(3)
C21 0.017(2) 0.021(3) 0.030(3) -0.002(2) 0.000(2) -0.002(2)
C22 0.032(3) 0.027(3) 0.024(3) -0.006(2) -0.003(2) -0.004(2)
C23 0.031(3) 0.024(3) 0.048(4) -0.002(3) 0.006(3) -0.008(2)
C24 0.030(3) 0.024(3) 0.026(3) 0.005(2) 0.013(2) 0.003(2)
C25 0.038(3) 0.040(3) 0.022(3) -0.005(2) 0.007(2) 0.010(3)
C26 0.026(3) 0.034(3) 0.038(3) 0.002(3) 0.013(2) 0.007(2)
C27 0.016(2) 0.021(3) 0.017(2) 0.0012(19) -0.0004(19) -0.003(2)
C28 0.016(2) 0.019(2) 0.015(2) -0.0019(19) 0.0023(18) -0.0015(19)
C29 0.020(2) 0.017(2) 0.018(2) -0.0004(19) 0.0008(19) 0.001(2)
C30 0.022(3) 0.023(3) 0.015(2) 0.000(2) 0.003(2) -0.003(2)
C31 0.016(2) 0.027(3) 0.021(3) -0.005(2) 0.006(2) 0.000(2)
C32 0.017(2) 0.022(3) 0.022(3) -0.001(2) 0.003(2) 0.004(2)
C33 0.034(3) 0.029(3) 0.024(3) 0.006(2) 0.011(2) -0.003(2)
C34 0.015(2) 0.018(2) 0.014(2) -0.0023(19) 0.0014(19) 0.0027(19)
C35 0.016(2) 0.016(2) 0.018(2) -0.0011(19) -0.0004(19) -0.0027(19)
C36 0.019(2) 0.020(3) 0.019(2) 0.002(2) 0.002(2) -0.003(2)
C37 0.021(3) 0.023(3) 0.015(2) 0.000(2) 0.000(2) 0.004(2)
C38 0.015(2) 0.026(3) 0.019(3) -0.006(2) 0.000(2) 0.000(2)
C39 0.014(2) 0.018(3) 0.021(3) 0.000(2) 0.0034(19) -0.002(2)
C40 0.025(3) 0.046(4) 0.030(3) 0.013(3) -0.004(2) 0.004(3)
C41 0.017(2) 0.017(2) 0.028(3) 0.001(2) -0.001(2) 0.003(2)
C42 0.020(3) 0.027(3) 0.047(4) -0.007(3) 0.002(2) 0.005(2)
C43 0.026(3) 0.037(3) 0.027(3) 0.001(2) -0.005(2) 0.005(2)
C44 0.019(3) 0.031(3) 0.024(3) -0.010(2) 0.008(2) -0.006(2)
C45 0.037(3) 0.027(3) 0.030(3) -0.010(2) 0.006(3) -0.006(3)
C46 0.042(3) 0.033(3) 0.025(3) -0.004(2) -0.005(3) -0.016(3)
C47 0.017(2) 0.023(3) 0.032(3) -0.001(2) -0.001(2) -0.006(2)
C48 0.036(3) 0.024(3) 0.058(4) 0.005(3) -0.006(3) -0.008(3)
C49 0.030(3) 0.034(3) 0.039(3) -0.016(3) 0.002(3) -0.004(2)
C50 0.017(3) 0.038(3) 0.020(3) 0.006(2) 0.004(2) -0.001(2)
C51 0.021(3) 0.069(5) 0.034(3) 0.002(3) 0.011(3) -0.010(3)
C52 0.032(3) 0.052(4) 0.032(3) -0.009(3) 0.008(3) 0.002(3)

loop_
_atom_type_symbol
_atom_type_description
_atom_type_scat_dispersion_real
_atom_type_scat_dispersion_imag
_atom_type_scat_source
C C 0.0033 0.0016 'International Tables Vol C Tables 4.2.6.8 and 6.1.1.4'
H H 0.0000 0.0000 'International Tables Vol C Tables 4.2.6.8 and 6.1.1.4'
N N 0.0061 0.0033 'International Tables Vol C Tables 4.2.6.8 and 6.1.1.4'
O O 0.0106 0.0060 'International Tables Vol C Tables 4.2.6.8 and 6.1.1.4'
P P 0.1023 0.0942 'International Tables Vol C Tables 4.2.6.8 and 6.1.1.4'
Ni Ni 0.3393 1.1124 'International Tables Vol C Tables 4.2.6.8 and 6.1.1.4'

loop_
_geom_angle_atom_site_label_1
_geom_angle_atom_site_label_2
_geom_angle_atom_site_label_3
_geom_angle
N2 Ni1 N1 148.5(2)
N2 Ni1 P1 102.71(15)
N1 Ni1 P1 84.35(12)
N2 Ni1 P2 106.82(15)
N1 Ni1 P2 82.44(13)
P1 Ni1 P2 142.53(5)
N4 Ni2 N3 148.7(2)
N4 Ni2 P4 101.99(15)
N3 Ni2 P4 84.46(12)
N4 Ni2 P3 107.24(15)
N3 Ni2 P3 82.45(12)
P4 Ni2 P3 142.72(5)
C1 P1 C15 107.5(2)
C1 P1 C18 105.9(2)
C15 P1 C18 105.6(3)
C1 P1 Ni1 100.94(16)
C15 P1 Ni1 123.64(19)
C18 P1 Ni1 111.86(17)
C9 P2 C21 106.2(2)
C9 P2 C24 104.9(2)
C21 P2 C24 104.9(2)
C9 P2 Ni1 97.78(16)
C21 P2 Ni1 121.67(17)
C24 P2 Ni1 119.13(18)
C28 P3 C41 106.3(2)
C28 P3 C44 105.5(2)
C41 P3 C44 104.9(2)
C28 P3 Ni2 97.81(16)
C41 P3 Ni2 121.41(17)
C44 P3 Ni2 118.91(19)
C35 P4 C50 107.2(2)
C35 P4 C47 106.2(2)
C50 P4 C47 105.9(2)
C35 P4 Ni2 101.06(16)
C50 P4 Ni2 124.27(18)
C47 P4 Ni2 110.85(18)
C2 N1 C8 121.3(4)
C2 N1 Ni1 120.7(3)
C8 N1 Ni1 116.5(3)
O1 N2 Ni1 145.4(4)
C34 N3 C27 121.3(4)
C34 N3 Ni2 119.8(3)
C27 N3 Ni2 116.5(3)
O2 N4 Ni2 144.6(5)
C6 C1 C2 120.7(4)
C6 C1 P1 125.1(4)
C2 C1 P1 114.1(4)
N1 C2 C3 125.7(4)
N1 C2 C1 118.2(4)
C3 C2 C1 116.0(4)
C4 C3 C2 121.5(5)
C3 C4 C5 122.4(5)
C6 C5 C4 116.8(5)
C6 C5 C7 122.4(5)
C4 C5 C7 120.8(5)
C5 C6 C1 122.4(5)
C13 C8 N1 125.1(4)
C13 C8 C9 117.3(4)
N1 C8 C9 117.4(4)
C10 C9 C8 120.3(4)
C10 C9 P2 127.0(4)
C8 C9 P2 112.6(3)
C11 C10 C9 121.7(5)
C12 C11 C10 117.8(5)
C12 C11 C14 121.3(5)
C10 C11 C14 120.9(5)
C13 C12 C11 122.0(5)
C12 C13 C8 121.0(5)
C16 C15 C17 110.7(5)
C16 C15 P1 110.9(4)
C17 C15 P1 108.5(4)
C19 C18 C20 110.0(5)
C19 C18 P1 114.2(4)
C20 C18 P1 108.8(4)
C23 C21 C22 111.0(4)
C23 C21 P2 109.3(4)
C22 C21 P2 110.5(3)
C26 C24 C25 111.3(5)
C26 C24 P2 113.8(4)
C25 C24 P2 109.3(4)
N3 C27 C32 124.6(4)
N3 C27 C28 118.1(4)
C32 C27 C28 117.1(4)
C29 C28 C27 120.8(4)
C29 C28 P3 126.6(4)
C27 C28 P3 112.5(3)
C30 C29 C28 121.3(5)
C31 C30 C29 117.3(5)
C31 C30 C33 121.2(5)
C29 C30 C33 121.5(5)
C32 C31 C30 122.6(5)
C31 C32 C27 120.8(5)
N3 C34 C39 125.5(4)
N3 C34 C35 119.0(4)
C39 C34 C35 115.4(4)
C36 C35 C34 121.5(4)
C36 C35 P4 125.3(4)
C34 C35 P4 113.1(4)
C37 C36 C35 122.1(5)
C36 C37 C38 116.6(4)
C36 C37 C40 122.3(5)
C38 C37 C40 121.1(5)
C39 C38 C37 122.3(5)
C38 C39 C34 121.8(5)
C43 C41 C42 111.2(4)
C43 C41 P3 110.8(3)
C42 C41 P3 109.0(4)
C46 C44 C45 111.4(5)
C46 C44 P3 109.2(4)
C45 C44 P3 113.5(4)
C49 C47 C48 110.8(5)
C49 C47 P4 109.0(4)
C48 C47 P4 114.1(4)
C52 C50 C51 110.8(5)
C52 C50 P4 110.6(4)
C51 C50 P4 108.4(4)

loop_
_geom_bond_atom_site_label_1
_geom_bond_atom_site_label_2
_geom_bond_distance
Ni1 N2 1.694(4)
Ni1 N1 1.999(4)
Ni1 P1 2.2228(13)
Ni1 P2 2.2442(13)
Ni2 N4 1.698(4)
Ni2 N3 1.997(4)
Ni2 P4 2.2182(13)
Ni2 P3 2.2483(14)
P1 C1 1.805(5)
P1 C15 1.845(5)
P1 C18 1.853(5)
P2 C9 1.825(5)
P2 C21 1.849(5)
P2 C24 1.850(5)
P3 C28 1.819(5)
P3 C41 1.847(5)
P3 C44 1.849(5)
P4 C35 1.810(5)
P4 C50 1.846(5)
P4 C47 1.852(5)
O1 N2 1.174(6)
O2 N4 1.179(6)
N1 C2 1.373(6)
N1 C8 1.400(6)
N3 C34 1.371(6)
N3 C27 1.387(6)
C1 C6 1.396(7)
C1 C2 1.418(7)
C2 C3 1.417(7)
C3 C4 1.379(7)
C4 C5 1.390(7)
C5 C6 1.387(7)
C5 C7 1.515(7)
C8 C13 1.398(7)
C8 C9 1.422(7)
C9 C10 1.388(7)
C10 C11 1.387(7)
C11 C12 1.385(8)
C11 C14 1.516(7)
C12 C13 1.380(7)
C15 C16 1.514(9)
C15 C17 1.530(8)
C18 C19 1.520(8)
C18 C20 1.533(8)
C21 C23 1.531(8)
C21 C22 1.533(7)
C24 C26 1.521(8)
C24 C25 1.523(8)
C27 C32 1.397(7)
C27 C28 1.416(7)
C28 C29 1.391(7)
C29 C30 1.390(7)
C30 C31 1.386(7)
C30 C33 1.508(7)
C31 C32 1.376(7)
C34 C39 1.412(7)
C34 C35 1.422(7)
C35 C36 1.386(7)
C36 C37 1.386(7)
C37 C38 1.397(7)
C37 C40 1.518(7)
C38 C39 1.376(7)
C41 C43 1.524(7)
C41 C42 1.538(7)
C44 C46 1.522(8)
C44 C45 1.531(8)
C47 C49 1.520(8)
C47 C48 1.533(8)
C50 C52 1.528(8)
C50 C51 1.533(7)
